data_4502629
loop_
_publ_author_name
'B\'athori, Nikoletta B.'
'Nassimbeni, Luigi R.'

_publ_section_title
;
 Selectivity and Enantiomeric Resolution in Inclusion Chemistry: A
 Systematic Study of Chiral Discrimination through Crystallization
;
_journal_issue 4
_journal_name_full 'Crystal Growth &amp; Design'
_journal_page_first 1782
_journal_paper_doi 10.1021/cg901461k
_journal_volume 10
_journal_year 2010
_chemical_absolute_configuration rm
_chemical_formula_sum 'C38 H45.01 N O4'
_chemical_formula_weight 579.76
_chemical_name_systematic
; 
 ? 
;
_space_group_IT_number 1
_symmetry_cell_setting triclinic
_symmetry_space_group_name_Hall 'P 1'
_symmetry_space_group_name_H-M 'P 1'
_atom_sites_solution_hydrogens geom
_atom_sites_solution_primary direct
_atom_sites_solution_secondary difmap
_audit_creation_method SHELXL-97
_cell_angle_alpha 96.00(3)
_cell_angle_beta 96.10(3)
_cell_angle_gamma 96.24(3)
_cell_formula_units_Z 2
_cell_length_a 9.6052(19)
_cell_length_b 10.016(2)
_cell_length_c 17.150(3)
_cell_measurement_reflns_used 11633
_cell_measurement_temperature 173(2)
_cell_measurement_theta_max 25.69
_cell_measurement_theta_min 2.58
_cell_volume 1619.6(6)
_computing_structure_refinement 'SHELXL-97 (Sheldrick, 1997)'
_computing_structure_solution 'SHELXS-97 (Sheldrick, 1990)'
_diffrn_ambient_temperature 173(2)
_diffrn_measured_fraction_theta_full 0.995
_diffrn_measured_fraction_theta_max 0.995
_diffrn_radiation_monochromator graphite
_diffrn_radiation_source 'fine-focus sealed tube'
_diffrn_radiation_type MoK\a
_diffrn_radiation_wavelength 0.71073
_diffrn_reflns_av_R_equivalents 0.0779
_diffrn_reflns_av_sigmaI/netI 0.0586
_diffrn_reflns_limit_h_max 11
_diffrn_reflns_limit_h_min -11
_diffrn_reflns_limit_k_max 12
_diffrn_reflns_limit_k_min -12
_diffrn_reflns_limit_l_max 20
_diffrn_reflns_limit_l_min -20
_diffrn_reflns_number 42094
_diffrn_reflns_theta_full 25.69
_diffrn_reflns_theta_max 25.69
_diffrn_reflns_theta_min 2.58
_exptl_absorpt_coefficient_mu 0.076
_exptl_absorpt_correction_type none
_exptl_crystal_colour colorless
_exptl_crystal_density_diffrn 1.189
_exptl_crystal_density_method 'not measured'
_exptl_crystal_description chunk
_exptl_crystal_F_000 624
_exptl_crystal_size_max 0.60
_exptl_crystal_size_mid 0.50
_exptl_crystal_size_min 0.30
_refine_diff_density_max 0.439
_refine_diff_density_min -0.298
_refine_diff_density_rms 0.044
_refine_ls_abs_structure_details 'Flack H D (1983), Acta Cryst. A39, 876-881'
_refine_ls_extinction_coef 0.0301(18)
_refine_ls_extinction_expression Fc^*^=kFc[1+0.001xFc^2^\l^3^/sin(2\q)]^-1/4^
_refine_ls_extinction_method SHELXL
_refine_ls_goodness_of_fit_ref 1.096
_refine_ls_hydrogen_treatment noref
_refine_ls_matrix_type full
_refine_ls_number_parameters 793
_refine_ls_number_reflns 11633
_refine_ls_number_restraints 28
_refine_ls_restrained_S_all 1.095
_refine_ls_R_factor_all 0.0819
_refine_ls_R_factor_gt 0.0539
_refine_ls_shift/su_max 0.001
_refine_ls_shift/su_mean 0.000
_refine_ls_structure_factor_coef Fsqd
_refine_ls_weighting_details 'calc w=1/[\s^2^(Fo^2^)+(0.0468P)^2^+0.6997P] where P=(Fo^2^+2Fc^2^)/3'
_refine_ls_weighting_scheme calc
_refine_ls_wR_factor_gt 0.1133
_refine_ls_wR_factor_ref 0.1284
_reflns_number_gt 9116
_reflns_number_total 11633
_reflns_threshold_expression >2sigma(I)
_cod_data_source_file cg901461k_si_006.cif
_cod_data_source_block 7_seriesII
_cod_original_cell_volume 1619.5(6)
_cod_original_sg_symbol_H-M P1
_cod_database_code 4502629

loop_
_symmetry_equiv_pos_as_xyz
'x, y, z'

loop_
_atom_site_label
_atom_site_type_symbol
_atom_site_fract_x
_atom_site_fract_y
_atom_site_fract_z
_atom_site_U_iso_or_equiv
_atom_site_adp_type
_atom_site_occupancy
_atom_site_symmetry_multiplicity
_atom_site_calc_flag
_atom_site_refinement_flags
_atom_site_disorder_assembly
_atom_site_disorder_group
O1A O 0.4747(4) 0.0624(4) 0.1545(2) 0.0317(5) Uani 1 1 d . . .
H1A H 0.5272 0.1290 0.1796 0.038 Uiso 1 1 calc R . .
C1A C 0.4009(5) 0.1037(4) 0.0858(2) 0.0250(6) Uani 1 1 d . . .
O2A O 0.6313(4) 0.2833(4) 0.2242(2) 0.0359(5) Uani 1 1 d . . .
H3A H 0.7017 0.2909 0.2586 0.043 Uiso 1 1 calc R . .
C2A C 0.4182(5) 0.2610(4) 0.0929(3) 0.0250(6) Uani 1 1 d . . .
H2A H 0.3764 0.2968 0.1407 0.030 Uiso 1 1 calc R . .
O3A O 0.3454(4) 0.3024(4) 0.0243(2) 0.0304(5) Uani 1 1 d . . .
C3A C 0.4308(5) 0.4064(4) -0.0066(2) 0.0279(6) Uani 1 1 d . . .
O4A O 0.5582(4) 0.4339(4) 0.0457(2) 0.0332(5) Uani 1 1 d . . .
C4A C 0.5700(5) 0.3303(4) 0.0960(2) 0.0260(6) Uani 1 1 d . . .
H4A H 0.6294 0.2636 0.0732 0.031 Uiso 1 1 calc R . .
C5A C 0.6427(5) 0.3944(4) 0.1783(3) 0.0277(6) Uani 1 1 d . . .
C11A C 0.4611(5) 0.0446(4) 0.0123(3) 0.0262(6) Uani 1 1 d . . .
C12A C 0.5990(5) 0.0138(4) 0.0173(3) 0.0328(7) Uani 1 1 d . . .
H12A H 0.6543 0.0245 0.0673 0.039 Uiso 1 1 calc R . .
C13A C 0.6581(5) -0.0325(5) -0.0500(3) 0.0429(8) Uani 1 1 d . . .
H13A H 0.7531 -0.0518 -0.0455 0.051 Uiso 1 1 calc R . .
C14A C 0.5786(5) -0.0501(4) -0.1230(3) 0.0418(8) Uani 1 1 d . . .
H14A H 0.6190 -0.0799 -0.1689 0.050 Uiso 1 1 calc R . .
C15A C 0.4393(5) -0.0241(4) -0.1287(3) 0.0356(7) Uani 1 1 d . . .
H15A H 0.3831 -0.0389 -0.1786 0.043 Uiso 1 1 calc R . .
C16A C 0.3816(5) 0.0236(4) -0.0618(2) 0.0301(7) Uani 1 1 d . . .
H16A H 0.2863 0.0421 -0.0665 0.036 Uiso 1 1 calc R . .
C17A C 0.2475(5) 0.0440(4) 0.0854(2) 0.0271(6) Uani 1 1 d . . .
C18A C 0.2196(5) -0.0956(4) 0.0862(3) 0.0343(7) Uani 1 1 d . . .
H18A H 0.2946 -0.1499 0.0836 0.041 Uiso 1 1 calc R . .
C19A C 0.0850(5) -0.1558(5) 0.0906(3) 0.0423(8) Uani 1 1 d . . .
H19A H 0.0684 -0.2510 0.0910 0.051 Uiso 1 1 calc R . .
C20A C -0.0259(5) -0.0791(5) 0.0943(3) 0.0448(8) Uani 1 1 d . . .
H20A H -0.1185 -0.1209 0.0973 0.054 Uiso 1 1 calc R . .
C21A C -0.0003(5) 0.0582(5) 0.0936(3) 0.0457(9) Uani 1 1 d . . .
H21A H -0.0757 0.1119 0.0966 0.055 Uiso 1 1 calc R . .
C22A C 0.1351(5) 0.1197(4) 0.0885(3) 0.0355(7) Uani 1 1 d . . .
H22A H 0.1507 0.2147 0.0872 0.043 Uiso 1 1 calc R . .
C31A C 0.4604(5) 0.3566(4) -0.0884(3) 0.0351(7) Uani 1 1 d . . .
H112 H 0.3703 0.3222 -0.1215 0.042 Uiso 1 1 calc R . .
H111 H 0.5183 0.2809 -0.0856 0.042 Uiso 1 1 calc R . .
C32A C 0.5390(5) 0.4703(5) -0.1268(3) 0.0442(8) Uani 1 1 d . . .
H113 H 0.6339 0.4973 -0.0973 0.053 Uiso 1 1 calc R . .
H114 H 0.5508 0.4367 -0.1818 0.053 Uiso 1 1 calc R . .
C33A C 0.4582(5) 0.5916(5) -0.1268(3) 0.0461(9) Uani 1 1 d . . .
H116 H 0.3657 0.5662 -0.1592 0.055 Uiso 1 1 calc R . .
H115 H 0.5113 0.6642 -0.1506 0.055 Uiso 1 1 calc R . .
C34A C 0.4359(5) 0.6435(4) -0.0431(3) 0.0440(8) Uani 1 1 d . . .
H117 H 0.3816 0.7220 -0.0442 0.053 Uiso 1 1 calc R . .
H118 H 0.5284 0.6739 -0.0115 0.053 Uiso 1 1 calc R . .
C35A C 0.3563(5) 0.5326(4) -0.0050(3) 0.0353(7) Uani 1 1 d . . .
H119 H 0.3476 0.5663 0.0504 0.042 Uiso 1 1 calc R . .
H120 H 0.2600 0.5095 -0.0334 0.042 Uiso 1 1 calc R . .
C51A C 0.5656(5) 0.5075(4) 0.2130(3) 0.0330(7) Uani 1 1 d . . .
C52A C 0.4833(5) 0.4888(5) 0.2737(3) 0.0413(8) Uani 1 1 d . . .
H52A H 0.4730 0.4033 0.2932 0.050 Uiso 1 1 calc R . .
C53A C 0.4160(5) 0.5929(5) 0.3063(3) 0.0560(11) Uani 1 1 d . . .
H53A H 0.3619 0.5788 0.3486 0.067 Uiso 1 1 calc R . .
C54A C 0.4266(5) 0.7153(6) 0.2782(3) 0.0625(12) Uani 1 1 d . . .
H54A H 0.3789 0.7857 0.3003 0.075 Uiso 1 1 calc R . .
C55A C 0.5074(5) 0.7373(5) 0.2170(3) 0.0543(10) Uani 1 1 d . . .
H55A H 0.5145 0.8225 0.1971 0.065 Uiso 1 1 calc R . .
C56A C 0.5780(5) 0.6335(4) 0.1848(3) 0.0410(8) Uani 1 1 d . . .
H56A H 0.6346 0.6489 0.1437 0.049 Uiso 1 1 calc R . .
C57A C 0.7989(5) 0.4440(4) 0.1767(3) 0.0329(7) Uani 1 1 d . . .
C58A C 0.8763(5) 0.5094(5) 0.2459(3) 0.0462(9) Uani 1 1 d . . .
H58A H 0.8299 0.5277 0.2913 0.055 Uiso 1 1 calc R . .
C59A C 1.0197(5) 0.5485(5) 0.2497(3) 0.0571(11) Uani 1 1 d . . .
H59A H 1.0708 0.5924 0.2976 0.068 Uiso 1 1 calc R . .
C60A C 1.0887(5) 0.5237(5) 0.1839(3) 0.0564(11) Uani 1 1 d . . .
H60A H 1.1875 0.5490 0.1866 0.068 Uiso 1 1 calc R . .
C61A C 1.0138(5) 0.4625(5) 0.1149(3) 0.0478(9) Uani 1 1 d . . .
H61A H 1.0605 0.4473 0.0692 0.057 Uiso 1 1 calc R . .
C62A C 0.8698(5) 0.4223(4) 0.1110(3) 0.0385(8) Uani 1 1 d . . .
H62A H 0.8193 0.3793 0.0626 0.046 Uiso 1 1 calc R . .
O1B O 1.0085(4) 0.2349(4) 0.5323(2) 0.0356(5) Uani 1 1 d . . .
H1B H 0.9764 0.2803 0.5688 0.043 Uiso 1 1 calc R . .
C1B C 1.1494(5) 0.2928(4) 0.5253(3) 0.0285(6) Uani 1 1 d . . .
O2B O 0.9201(4) 0.4081(4) 0.6406(2) 0.0342(5) Uani 1 1 d . . .
H3B H 0.9443 0.3879 0.6860 0.041 Uiso 1 1 calc R . .
C2B C 1.1491(5) 0.4472(4) 0.5296(3) 0.0283(6) Uani 1 1 d . . .
H2B H 1.0729 0.4675 0.4897 0.034 Uiso 1 1 calc R . .
C3B C 1.3219(5) 0.6359(4) 0.5601(3) 0.0300(7) Uani 1 1 d . . .
O3B O 1.2828(4) 0.5092(4) 0.5123(2) 0.0315(5) Uani 1 1 d . . .
O4B O 1.2064(4) 0.6548(4) 0.6051(2) 0.0315(5) Uani 1 1 d . . .
C4B C 1.1350(5) 0.5249(4) 0.6111(3) 0.0275(6) Uani 1 1 d . . .
H4B H 1.1882 0.4828 0.6536 0.033 Uiso 1 1 calc R . .
C5B C 0.9853(5) 0.5416(4) 0.6334(3) 0.0291(6) Uani 1 1 d . . .
C11B C 1.2564(5) 0.2553(4) 0.5894(2) 0.0309(7) Uani 1 1 d . . .
C12B C 1.2127(5) 0.1952(5) 0.6538(3) 0.0439(8) Uani 1 1 d . . .
H12B H 1.1149 0.1735 0.6572 0.053 Uiso 1 1 calc R . .
C13B C 1.3106(6) 0.1670(5) 0.7128(3) 0.0574(11) Uani 1 1 d . . .
H13B H 1.2793 0.1261 0.7564 0.069 Uiso 1 1 calc R . .
C14B C 1.4525(6) 0.1970(5) 0.7096(3) 0.0526(10) Uani 1 1 d . . .
H14B H 1.5189 0.1781 0.7509 0.063 Uiso 1 1 calc R . .
C15B C 1.4975(5) 0.2548(5) 0.6459(3) 0.0447(9) Uani 1 1 d . . .
H15B H 1.5956 0.2756 0.6431 0.054 Uiso 1 1 calc R . .
C16B C 1.4004(5) 0.2827(4) 0.5861(3) 0.0351(7) Uani 1 1 d . . .
H16B H 1.4328 0.3212 0.5419 0.042 Uiso 1 1 calc R . .
C17B C 1.1774(5) 0.2253(4) 0.4444(2) 0.0288(7) Uani 1 1 d . . .
C18B C 1.1742(5) 0.0861(4) 0.4360(3) 0.0362(7) Uani 1 1 d . . .
H18B H 1.1586 0.0380 0.4798 0.043 Uiso 1 1 calc R . .
C19B C 1.1932(5) 0.0157(5) 0.3648(3) 0.0442(8) Uani 1 1 d . . .
H19B H 1.1905 -0.0800 0.3600 0.053 Uiso 1 1 calc R . .
C20B C 1.2162(5) 0.0850(5) 0.3003(3) 0.0456(9) Uani 1 1 d . . .
H20B H 1.2312 0.0374 0.2516 0.055 Uiso 1 1 calc R . .
C21B C 1.2169(5) 0.2224(5) 0.3076(3) 0.0441(8) Uani 1 1 d . . .
H21B H 1.2306 0.2699 0.2634 0.053 Uiso 1 1 calc R . .
C22B C 1.1978(5) 0.2938(5) 0.3793(3) 0.0385(8) Uani 1 1 d . . .
H22B H 1.1989 0.3892 0.3836 0.046 Uiso 1 1 calc R . .
C31B C 1.4553(5) 0.6304(4) 0.6151(3) 0.0352(7) Uani 1 1 d . . .
H122 H 1.5298 0.6016 0.5836 0.042 Uiso 1 1 calc R . .
H121 H 1.4365 0.5623 0.6517 0.042 Uiso 1 1 calc R . .
C32B C 1.5074(5) 0.7668(5) 0.6625(3) 0.0479(9) Uani 1 1 d . . .
H124 H 1.5987 0.7615 0.6940 0.057 Uiso 1 1 calc R . .
H123 H 1.4389 0.7899 0.6995 0.057 Uiso 1 1 calc R . .
C33B C 1.5257(5) 0.8774(5) 0.6082(3) 0.0542(10) Uani 1 1 d . . .
H126 H 1.5571 0.9655 0.6404 0.065 Uiso 1 1 calc R . .
H125 H 1.5992 0.8577 0.5738 0.065 Uiso 1 1 calc R . .
C34B C 1.3879(5) 0.8853(5) 0.5576(3) 0.0474(9) Uani 1 1 d . . .
H127 H 1.3157 0.9102 0.5918 0.057 Uiso 1 1 calc R . .
H128 H 1.4018 0.9561 0.5220 0.057 Uiso 1 1 calc R . .
C35B C 1.3371(5) 0.7500(5) 0.5089(3) 0.0393(8) Uani 1 1 d . . .
H129 H 1.2449 0.7554 0.4783 0.047 Uiso 1 1 calc R . .
H130 H 1.4050 0.7303 0.4709 0.047 Uiso 1 1 calc R . .
C51B C 0.8972(5) 0.5983(4) 0.5674(3) 0.0328(7) Uani 1 1 d . . .
C52B C 0.7923(5) 0.5161(5) 0.5180(3) 0.0414(8) Uani 1 1 d . . .
H52B H 0.7712 0.4242 0.5264 0.050 Uiso 1 1 calc R . .
C53B C 0.7173(5) 0.5662(6) 0.4562(3) 0.0560(10) Uani 1 1 d . . .
H53B H 0.6445 0.5089 0.4230 0.067 Uiso 1 1 calc R . .
C54B C 0.7480(5) 0.6991(6) 0.4427(3) 0.0549(10) Uani 1 1 d . . .
H54B H 0.6987 0.7326 0.3993 0.066 Uiso 1 1 calc R . .
C55B C 0.8502(5) 0.7822(5) 0.4923(3) 0.0551(10) Uani 1 1 d . . .
H55B H 0.8703 0.8742 0.4839 0.066 Uiso 1 1 calc R . .
C56B C 0.9251(5) 0.7324(5) 0.5554(3) 0.0432(8) Uani 1 1 d . . .
H56B H 0.9951 0.7909 0.5900 0.052 Uiso 1 1 calc R . .
C57B C 0.9870(5) 0.6264(4) 0.7131(3) 0.0304(7) Uani 1 1 d . . .
C58B C 0.8563(5) 0.6357(5) 0.7415(3) 0.0397(8) Uani 1 1 d . . .
H58B H 0.7719 0.5985 0.7088 0.048 Uiso 1 1 calc R . .
C59B C 0.8487(5) 0.6987(5) 0.8166(3) 0.0443(8) Uani 1 1 d . . .
H59B H 0.7594 0.7038 0.8349 0.053 Uiso 1 1 calc R . .
C60B C 0.9689(5) 0.7534(5) 0.8645(3) 0.0465(9) Uani 1 1 d . . .
H60B H 0.9634 0.7957 0.9161 0.056 Uiso 1 1 calc R . .
C61B C 1.0982(5) 0.7465(5) 0.8370(3) 0.0452(8) Uani 1 1 d . . .
H61B H 1.1820 0.7852 0.8696 0.054 Uiso 1 1 calc R . .
C62B C 1.1067(5) 0.6832(5) 0.7617(3) 0.0371(8) Uani 1 1 d . . .
H62B H 1.1964 0.6791 0.7436 0.044 Uiso 1 1 calc R . .
N1 N 0.8267(5) 0.2329(4) 0.3363(3) 0.0503(8) Uani 1 1 d . . .
H2N H 0.9220 0.2488 0.3290 0.088(16) Uiso 1 1 d R . .
H1N H 0.8383 0.2945 0.3834 0.093(17) Uiso 1 1 d R . .
C1N C 0.8148(6) -0.0046(6) 0.2780(3) 0.0645(11) Uani 1 1 d . . .
H71A H 0.7475 0.0069 0.2328 0.097 Uiso 1 1 calc R . .
H71B H 0.8015 -0.0986 0.2896 0.097 Uiso 1 1 calc R . .
H71C H 0.9112 0.0175 0.2655 0.097 Uiso 1 1 calc R . .
C2N C 0.7902(5) 0.0893(5) 0.3499(3) 0.0515(10) Uani 1 1 d . . .
H72A H 0.8529 0.0702 0.3968 0.062 Uiso 1 1 calc R . .
C3N C 0.6388(5) 0.0654(5) 0.3665(3) 0.0538(10) Uani 1 1 d . . .
H73A H 0.5766 0.0797 0.3190 0.065 Uiso 1 1 calc R . .
H73B H 0.6176 -0.0302 0.3758 0.065 Uiso 1 1 calc R . .
C4N C 0.6033(6) 0.1544(6) 0.4361(3) 0.0757(13) Uani 1 1 d . . .
H74A H 0.6692 0.1469 0.4827 0.114 Uiso 1 1 calc R . .
H74B H 0.5068 0.1257 0.4464 0.114 Uiso 1 1 calc R . .
H74C H 0.6109 0.2485 0.4246 0.114 Uiso 1 1 calc R . .
N2 N 1.0015(10) 0.3466(8) 0.7904(5) 0.070 Uiso 0.582(6) 1 d PD A 1
H4N H 1.0139 0.4299 0.8249 0.105 Uiso 0.582(6) 1 d PR A 1
H3N H 1.0845 0.3037 0.7923 0.105 Uiso 0.582(6) 1 d PR A 1
C5N C 0.9545(8) 0.2855(7) 0.9175(3) 0.070 Uiso 0.582(6) 1 d PD A 1
H75A H 1.0488 0.2588 0.9302 0.105 Uiso 0.582(6) 1 calc PR A 1
H75B H 0.8873 0.2354 0.9463 0.105 Uiso 0.582(6) 1 calc PR A 1
H75C H 0.9566 0.3827 0.9330 0.105 Uiso 0.582(6) 1 calc PR A 1
C6N C 0.9099(6) 0.2540(6) 0.8304(3) 0.070 Uiso 0.582(6) 1 d PD A 1
H76A H 0.8092 0.2692 0.8181 0.084 Uiso 0.582(6) 1 calc PR A 1
C7N C 0.9291(8) 0.1122(6) 0.7993(4) 0.070 Uiso 0.582(6) 1 d PD A 1
H77A H 1.0309 0.1059 0.7978 0.084 Uiso 0.582(6) 1 calc PR A 1
H77B H 0.8947 0.0496 0.8360 0.084 Uiso 0.582(6) 1 calc PR A 1
C8N C 0.8523(10) 0.0687(8) 0.7183(4) 0.070 Uiso 0.582(6) 1 d PD A 1
H78A H 0.7504 0.0630 0.7208 0.105 Uiso 0.582(6) 1 calc PR A 1
H78B H 0.8766 -0.0201 0.6985 0.105 Uiso 0.582(6) 1 calc PR A 1
H78C H 0.8796 0.1348 0.6827 0.105 Uiso 0.582(6) 1 calc PR A 1
N3 N 1.0407(13) 0.3458(12) 0.7943(8) 0.070 Uiso 0.275(6) 1 d PD B 2
H5N H 1.1298 0.3120 0.7952 0.105 Uiso 0.275(6) 1 d PR B 2
H6N H 1.0033 0.4215 0.8194 0.105 Uiso 0.275(6) 1 d PR B 2
C9N C 0.8461(12) 0.3104(13) 0.8697(8) 0.070 Uiso 0.275(6) 1 d PD B 2
H79A H 0.8630 0.3879 0.9109 0.105 Uiso 0.275(6) 1 calc PR B 2
H79B H 0.7865 0.2367 0.8877 0.105 Uiso 0.275(6) 1 calc PR B 2
H79C H 0.7986 0.3373 0.8214 0.105 Uiso 0.275(6) 1 calc PR B 2
C10N C 0.9843(9) 0.2635(9) 0.8533(5) 0.070 Uiso 0.275(6) 1 d PD B 2
H80A H 1.0515 0.2777 0.9030 0.084 Uiso 0.275(6) 1 calc PR B 2
C11N C 0.9696(13) 0.1181(8) 0.8187(8) 0.070 Uiso 0.275(6) 1 d PD B 2
H81A H 1.0620 0.0962 0.8037 0.084 Uiso 0.275(6) 1 calc PR B 2
H81B H 0.9431 0.0601 0.8594 0.084 Uiso 0.275(6) 1 calc PR B 2
C12N C 0.8613(19) 0.0864(12) 0.7475(9) 0.070 Uiso 0.275(6) 1 d PD B 2
H82A H 0.7716 0.1155 0.7606 0.105 Uiso 0.275(6) 1 calc PR B 2
H82B H 0.8483 -0.0113 0.7310 0.105 Uiso 0.275(6) 1 calc PR B 2
H82C H 0.8934 0.1341 0.7044 0.105 Uiso 0.275(6) 1 calc PR B 2
N4 N 0.986(3) 0.364(2) 0.7897(14) 0.070 Uiso 0.143(5) 1 d PD C 3
H8N H 1.0732 0.3452 0.7813 0.105 Uiso 0.143(5) 1 d PR C 3
H7N H 0.9922 0.4434 0.8203 0.105 Uiso 0.143(5) 1 d PR C 3
C13N C 0.874(3) 0.301(2) 0.9015(11) 0.070 Uiso 0.143(5) 1 d PD C 3
H83A H 0.8858 0.4004 0.9063 0.105 Uiso 0.143(5) 1 calc PR C 3
H83B H 0.9202 0.2714 0.9493 0.105 Uiso 0.143(5) 1 calc PR C 3
H83C H 0.7734 0.2676 0.8949 0.105 Uiso 0.143(5) 1 calc PR C 3
C14N C 0.9398(14) 0.2472(13) 0.8311(9) 0.070 Uiso 0.143(5) 1 d PD C 3
H84A H 1.0231 0.2014 0.8488 0.084 Uiso 0.143(5) 1 calc PR C 3
C15N C 0.8383(18) 0.1512(17) 0.7733(12) 0.070 Uiso 0.143(5) 1 d PD C 3
H85A H 0.7511 0.1286 0.7975 0.084 Uiso 0.143(5) 1 calc PR C 3
H85B H 0.8128 0.1964 0.7260 0.084 Uiso 0.143(5) 1 calc PR C 3
C16N C 0.897(3) 0.0229(19) 0.7481(19) 0.070 Uiso 0.143(5) 1 d PD C 3
H86A H 0.9367 0.0307 0.6981 0.105 Uiso 0.143(5) 1 calc PR C 3
H86B H 0.8218 -0.0531 0.7409 0.105 Uiso 0.143(5) 1 calc PR C 3
H86C H 0.9715 0.0073 0.7887 0.105 Uiso 0.143(5) 1 calc PR C 3

loop_
_atom_site_aniso_label
_atom_site_aniso_U_11
_atom_site_aniso_U_22
_atom_site_aniso_U_33
_atom_site_aniso_U_23
_atom_site_aniso_U_13
_atom_site_aniso_U_12
O1A 0.0383(12) 0.0275(11) 0.0276(11) 0.0056(9) -0.0037(9) 0.0018(9)
C1A 0.0306(15) 0.0218(15) 0.0233(14) 0.0048(12) 0.0030(12) 0.0043(12)
O2A 0.0380(12) 0.0311(11) 0.0360(12) 0.0125(9) -0.0090(9) -0.0026(10)
C2A 0.0280(15) 0.0232(14) 0.0229(14) 0.0013(11) 0.0001(12) 0.0036(12)
O3A 0.0306(11) 0.0283(11) 0.0326(11) 0.0122(9) 0.0006(9) -0.0003(9)
C3A 0.0290(15) 0.0247(15) 0.0283(15) 0.0067(12) -0.0004(12) -0.0042(12)
O4A 0.0360(12) 0.0294(11) 0.0330(11) 0.0112(9) 0.0002(9) -0.0053(9)
C4A 0.0285(15) 0.0203(14) 0.0299(15) 0.0066(12) 0.0043(12) 0.0023(12)
C5A 0.0283(15) 0.0233(15) 0.0308(15) 0.0053(12) 0.0000(12) 0.0019(12)
C11A 0.0282(15) 0.0203(14) 0.0299(15) 0.0037(12) 0.0037(12) 0.0015(12)
C12A 0.0316(17) 0.0291(16) 0.0354(17) -0.0011(13) 0.0007(13) 0.0011(13)
C13A 0.0371(18) 0.0357(18) 0.056(2) -0.0039(16) 0.0168(17) 0.0015(15)
C14A 0.055(2) 0.0325(18) 0.0399(19) -0.0020(15) 0.0248(17) 0.0017(16)
C15A 0.054(2) 0.0260(16) 0.0281(16) 0.0041(13) 0.0105(15) 0.0027(14)
C16A 0.0366(17) 0.0238(15) 0.0302(16) 0.0039(12) 0.0042(13) 0.0037(13)
C17A 0.0288(15) 0.0282(16) 0.0235(14) 0.0038(12) 0.0024(12) 0.0002(12)
C18A 0.0391(18) 0.0275(16) 0.0365(17) 0.0052(13) 0.0071(14) 0.0014(14)
C19A 0.050(2) 0.0308(18) 0.043(2) 0.0051(15) 0.0070(16) -0.0091(16)
C20A 0.0339(18) 0.049(2) 0.049(2) 0.0093(17) 0.0082(16) -0.0106(16)
C21A 0.0311(18) 0.051(2) 0.057(2) 0.0128(18) 0.0105(16) 0.0034(16)
C22A 0.0335(17) 0.0311(17) 0.0422(18) 0.0075(14) 0.0057(14) 0.0011(14)
C31A 0.0475(19) 0.0282(16) 0.0302(16) 0.0032(13) 0.0072(14) 0.0043(14)
C32A 0.057(2) 0.0389(19) 0.0365(18) 0.0051(15) 0.0139(16) -0.0030(16)
C33A 0.059(2) 0.0373(19) 0.044(2) 0.0212(16) 0.0066(17) -0.0016(17)
C34A 0.055(2) 0.0268(17) 0.054(2) 0.0127(15) 0.0112(17) 0.0094(15)
C35A 0.0382(17) 0.0294(16) 0.0402(18) 0.0083(14) 0.0085(14) 0.0057(14)
C51A 0.0269(16) 0.0314(17) 0.0355(17) -0.0054(13) -0.0055(13) -0.0008(13)
C52A 0.0340(18) 0.048(2) 0.0362(18) -0.0087(16) 0.0009(15) -0.0032(15)
C53A 0.033(2) 0.070(3) 0.056(2) -0.022(2) 0.0024(17) 0.0021(18)
C54A 0.037(2) 0.066(3) 0.076(3) -0.031(2) -0.006(2) 0.015(2)
C55A 0.054(2) 0.0320(19) 0.068(3) -0.0090(18) -0.021(2) 0.0088(17)
C56A 0.046(2) 0.0297(18) 0.0436(19) -0.0013(15) -0.0050(16) 0.0060(15)
C57A 0.0298(16) 0.0231(15) 0.0448(19) 0.0073(14) -0.0006(14) 0.0002(12)
C58A 0.045(2) 0.042(2) 0.047(2) 0.0048(16) -0.0047(16) -0.0060(16)
C59A 0.042(2) 0.055(2) 0.066(3) 0.011(2) -0.019(2) -0.0109(18)
C60A 0.0314(19) 0.048(2) 0.089(3) 0.023(2) -0.003(2) -0.0031(17)
C61A 0.0338(19) 0.041(2) 0.070(3) 0.0107(19) 0.0127(18) 0.0027(16)
C62A 0.0315(17) 0.0319(17) 0.051(2) 0.0039(15) 0.0057(15) 0.0012(14)
O1B 0.0342(12) 0.0352(12) 0.0371(12) -0.0029(9) 0.0116(9) 0.0022(9)
C1B 0.0274(15) 0.0329(16) 0.0252(15) 0.0002(13) 0.0055(12) 0.0043(13)
O2B 0.0349(12) 0.0353(12) 0.0331(11) 0.0018(9) 0.0087(10) 0.0055(10)
C2B 0.0245(15) 0.0342(16) 0.0269(15) 0.0034(13) 0.0036(12) 0.0066(12)
C3B 0.0264(15) 0.0330(17) 0.0312(16) -0.0019(13) 0.0093(13) 0.0065(13)
O3B 0.0331(11) 0.0301(11) 0.0318(11) -0.0005(9) 0.0126(9) 0.0009(9)
O4B 0.0312(11) 0.0298(11) 0.0356(12) 0.0024(9) 0.0116(9) 0.0067(9)
C4B 0.0280(15) 0.0276(15) 0.0275(15) 0.0030(12) 0.0029(12) 0.0065(12)
C5B 0.0267(15) 0.0307(16) 0.0298(16) -0.0004(13) 0.0056(12) 0.0051(12)
C11B 0.0438(18) 0.0263(15) 0.0235(15) -0.0011(12) 0.0045(13) 0.0115(14)
C12B 0.061(2) 0.0439(19) 0.0340(18) 0.0095(15) 0.0155(17) 0.0245(17)
C13B 0.082(3) 0.071(3) 0.0296(19) 0.0150(18) 0.0120(19) 0.040(2)
C14B 0.070(3) 0.060(2) 0.0296(18) -0.0022(17) -0.0083(17) 0.037(2)
C15B 0.043(2) 0.0385(19) 0.051(2) -0.0059(16) -0.0077(17) 0.0176(16)
C16B 0.0405(19) 0.0294(17) 0.0355(17) 0.0010(13) 0.0009(14) 0.0102(14)
C17B 0.0257(15) 0.0353(17) 0.0244(15) -0.0014(13) 0.0008(12) 0.0063(13)
C18B 0.0443(19) 0.0387(18) 0.0274(16) 0.0026(14) 0.0058(14) 0.0126(15)
C19B 0.048(2) 0.048(2) 0.0367(18) -0.0044(16) 0.0036(16) 0.0164(17)
C20B 0.047(2) 0.058(2) 0.0302(18) -0.0063(16) 0.0088(15) 0.0072(17)
C21B 0.050(2) 0.053(2) 0.0266(17) 0.0000(16) 0.0093(15) -0.0084(17)
C22B 0.047(2) 0.0391(19) 0.0285(17) 0.0031(14) 0.0038(14) 0.0007(15)
C31B 0.0332(17) 0.0378(18) 0.0353(17) 0.0005(14) 0.0052(14) 0.0101(14)
C32B 0.0404(19) 0.049(2) 0.051(2) -0.0113(17) -0.0006(16) 0.0127(17)
C33B 0.044(2) 0.037(2) 0.077(3) -0.0126(19) 0.010(2) 0.0000(16)
C34B 0.048(2) 0.0341(18) 0.061(2) 0.0072(17) 0.0094(18) 0.0058(16)
C35B 0.0441(19) 0.0370(18) 0.0394(18) 0.0084(15) 0.0108(15) 0.0066(15)
C51B 0.0304(16) 0.0413(18) 0.0296(16) 0.0022(14) 0.0086(13) 0.0144(14)
C52B 0.0330(17) 0.052(2) 0.0400(19) 0.0021(16) 0.0014(15) 0.0162(16)
C53B 0.050(2) 0.076(3) 0.041(2) -0.002(2) -0.0037(18) 0.025(2)
C54B 0.053(2) 0.076(3) 0.040(2) 0.012(2) -0.0001(18) 0.029(2)
C55B 0.055(2) 0.059(2) 0.064(2) 0.029(2) 0.018(2) 0.028(2)
C56B 0.0377(19) 0.046(2) 0.050(2) 0.0121(17) 0.0075(16) 0.0174(16)
C57B 0.0334(16) 0.0281(16) 0.0321(16) 0.0049(13) 0.0071(13) 0.0100(13)
C58B 0.0292(17) 0.0456(19) 0.0449(19) -0.0016(16) 0.0078(14) 0.0109(15)
C59B 0.0388(19) 0.050(2) 0.045(2) -0.0023(17) 0.0118(16) 0.0127(16)
C60B 0.053(2) 0.054(2) 0.0328(17) -0.0047(16) 0.0127(16) 0.0116(18)
C61B 0.044(2) 0.051(2) 0.0382(19) -0.0017(16) 0.0028(16) 0.0049(17)
C62B 0.0313(17) 0.045(2) 0.0353(18) 0.0012(15) 0.0083(14) 0.0077(15)
N1 0.0375(17) 0.058(2) 0.0540(19) 0.0248(17) -0.0079(14) -0.0059(14)
C1N 0.048(2) 0.083(3) 0.063(3) 0.006(2) 0.009(2) 0.013(2)
C2N 0.039(2) 0.068(3) 0.052(2) 0.0296(19) -0.0017(17) 0.0074(18)
C3N 0.053(2) 0.053(2) 0.057(2) 0.0140(19) 0.0089(19) 0.0002(19)
C4N 0.077(3) 0.074(3) 0.073(3) -0.005(2) 0.028(3) -0.006(2)

loop_
_atom_type_symbol
_atom_type_description
_atom_type_scat_dispersion_real
_atom_type_scat_dispersion_imag
_atom_type_scat_source
C C 0.0033 0.0016 'International Tables Vol C Tables 4.2.6.8 and 6.1.1.4'
H H 0.0000 0.0000 'International Tables Vol C Tables 4.2.6.8 and 6.1.1.4'
N N 0.0061 0.0033 'International Tables Vol C Tables 4.2.6.8 and 6.1.1.4'
O O 0.0106 0.0060 'International Tables Vol C Tables 4.2.6.8 and 6.1.1.4'

loop_
_geom_angle_atom_site_label_1
_geom_angle_atom_site_label_2
_geom_angle_atom_site_label_3
_geom_angle
O1A C1A C17A 105.1(2)
O1A C1A C11A 109.0(2)
C17A C1A C11A 110.6(2)
O1A C1A C2A 108.9(2)
C17A C1A C2A 112.2(2)
C11A C1A C2A 110.9(2)
O3A C2A C4A 104.1(2)
O3A C2A C1A 109.0(2)
C4A C2A C1A 115.8(2)
C2A O3A C3A 111.1(2)
O4A C3A O3A 106.0(2)
O4A C3A C31A 110.4(2)
O3A C3A C31A 109.8(2)
O4A C3A C35A 109.0(2)
O3A C3A C35A 109.0(2)
C31A C3A C35A 112.4(2)
C3A O4A C4A 110.5(2)
O4A C4A C2A 104.4(2)
O4A C4A C5A 108.9(2)
C2A C4A C5A 116.3(2)
O2A C5A C51A 109.9(2)
O2A C5A C57A 109.2(2)
C51A C5A C57A 110.9(2)
O2A C5A C4A 102.6(2)
C51A C5A C4A 111.8(2)
C57A C5A C4A 112.1(2)
C12A C11A C16A 117.8(3)
C12A C11A C1A 120.6(3)
C16A C11A C1A 121.5(2)
C11A C12A C13A 121.3(3)
C14A C13A C12A 120.0(3)
C13A C14A C15A 119.5(3)
C14A C15A C16A 120.2(3)
C15A C16A C11A 121.1(3)
C22A C17A C18A 117.7(3)
C22A C17A C1A 124.5(3)
C18A C17A C1A 117.7(3)
C19A C18A C17A 121.0(3)
C18A C19A C20A 120.6(3)
C21A C20A C19A 119.1(3)
C20A C21A C22A 120.6(3)
C17A C22A C21A 120.9(3)
C3A C31A C32A 111.3(2)
C33A C32A C31A 110.7(3)
C32A C33A C34A 110.6(3)
C33A C34A C35A 110.3(3)
C3A C35A C34A 111.6(3)
C52A C51A C56A 118.5(3)
C52A C51A C5A 121.1(3)
C56A C51A C5A 120.4(3)
C53A C52A C51A 120.9(4)
C54A C53A C52A 120.6(4)
C53A C54A C55A 120.0(4)
C54A C55A C56A 119.8(4)
C51A C56A C55A 120.2(4)
C62A C57A C58A 117.7(3)
C62A C57A C5A 123.8(3)
C58A C57A C5A 118.5(3)
C59A C58A C57A 121.3(4)
C58A C59A C60A 120.1(4)
C61A C60A C59A 119.5(3)
C60A C61A C62A 120.6(4)
C57A C62A C61A 120.9(3)
O1B C1B C11B 111.8(2)
O1B C1B C2B 107.4(2)
C11B C1B C2B 111.4(2)
O1B C1B C17B 103.1(2)
C11B C1B C17B 109.0(2)
C2B C1B C17B 114.0(2)
O3B C2B C1B 109.9(2)
O3B C2B C4B 102.0(2)
C1B C2B C4B 117.3(2)
O3B C3B O4B 105.5(2)
O3B C3B C35B 110.6(2)
O4B C3B C35B 108.2(2)
O3B C3B C31B 109.9(2)
O4B C3B C31B 110.0(2)
C35B C3B C31B 112.3(3)
C3B O3B C2B 110.3(2)
C4B O4B C3B 107.7(2)
O4B C4B C5B 108.8(2)
O4B C4B C2B 101.8(2)
C5B C4B C2B 118.5(2)
O2B C5B C57B 107.1(2)
O2B C5B C51B 108.1(2)
C57B C5B C51B 111.4(2)
O2B C5B C4B 106.2(2)
C57B C5B C4B 112.9(2)
C51B C5B C4B 110.8(2)
C16B C11B C12B 117.9(3)
C16B C11B C1B 120.9(3)
C12B C11B C1B 121.1(3)
C13B C12B C11B 120.4(4)
C14B C13B C12B 121.2(4)
C13B C14B C15B 119.2(3)
C14B C15B C16B 120.2(3)
C15B C16B C11B 121.1(3)
C18B C17B C22B 118.7(3)
C18B C17B C1B 116.7(3)
C22B C17B C1B 124.5(3)
C17B C18B C19B 121.1(3)
C18B C19B C20B 120.0(3)
C21B C20B C19B 119.3(3)
C20B C21B C22B 120.8(3)
C17B C22B C21B 120.1(3)
C3B C31B C32B 111.7(3)
C31B C32B C33B 110.9(3)
C34B C33B C32B 110.6(3)
C35B C34B C33B 110.1(3)
C3B C35B C34B 112.0(3)
C52B C51B C56B 119.1(3)
C52B C51B C5B 120.9(3)
C56B C51B C5B 120.0(3)
C51B C52B C53B 120.7(4)
C54B C53B C52B 120.3(4)
C55B C54B C53B 119.5(3)
C54B C55B C56B 120.4(4)
C51B C56B C55B 120.0(4)
C62B C57B C58B 117.9(3)
C62B C57B C5B 125.2(3)
C58B C57B C5B 116.7(3)
C59B C58B C57B 120.8(3)
C60B C59B C58B 120.6(3)
C59B C60B C61B 119.2(3)
C60B C61B C62B 120.5(3)
C57B C62B C61B 121.0(3)
N1 C2N C3N 110.2(3)
N1 C2N C1N 109.8(3)
C3N C2N C1N 110.7(3)
C4N C3N C2N 114.8(4)
N2 C6N C5N 107.30(10)
N2 C6N C7N 107.28(10)
C5N C6N C7N 112.76(11)
C8N C7N C6N 112.83(11)
N3 C10N C11N 107.33(10)
N3 C10N C9N 107.28(10)
C11N C10N C9N 112.88(11)
C12N C11N C10N 112.91(11)
N4 C14N C13N 107.32(10)
N4 C14N C15N 107.29(10)
C13N C14N C15N 112.91(11)
C16N C15N C14N 112.87(11)

loop_
_geom_bond_atom_site_label_1
_geom_bond_atom_site_label_2
_geom_bond_distance
O1A C1A 1.431(3)
C1A C17A 1.527(4)
C1A C11A 1.532(4)
C1A C2A 1.556(4)
O2A C5A 1.430(3)
C2A O3A 1.427(3)
C2A C4A 1.538(4)
O3A C3A 1.435(3)
C3A O4A 1.421(3)
C3A C31A 1.506(4)
C3A C35A 1.518(4)
O4A C4A 1.424(3)
C4A C5A 1.548(4)
C5A C51A 1.523(4)
C5A C57A 1.533(4)
C11A C12A 1.388(4)
C11A C16A 1.395(4)
C12A C13A 1.397(5)
C13A C14A 1.379(5)
C14A C15A 1.386(5)
C15A C16A 1.391(4)
C17A C22A 1.387(4)
C17A C18A 1.396(4)
C18A C19A 1.379(5)
C19A C20A 1.382(5)
C20A C21A 1.372(5)
C21A C22A 1.393(4)
C31A C32A 1.542(4)
C32A C33A 1.510(5)
C33A C34A 1.519(5)
C34A C35A 1.524(4)
C51A C52A 1.389(5)
C51A C56A 1.395(5)
C52A C53A 1.386(5)
C53A C54A 1.360(6)
C54A C55A 1.392(6)
C55A C56A 1.399(5)
C57A C62A 1.389(4)
C57A C58A 1.390(5)
C58A C59A 1.382(5)
C59A C60A 1.383(6)
C60A C61A 1.365(5)
C61A C62A 1.390(5)
O1B C1B 1.436(4)
C1B C11B 1.528(4)
C1B C2B 1.542(4)
C1B C17B 1.541(4)
O2B C5B 1.437(4)
C2B O3B 1.438(3)
C2B C4B 1.554(4)
C3B O3B 1.427(4)
C3B O4B 1.436(3)
C3B C35B 1.516(4)
C3B C31B 1.518(4)
O4B C4B 1.422(4)
C4B C5B 1.549(4)
C5B C57B 1.529(4)
C5B C51B 1.533(4)
C11B C16B 1.389(4)
C11B C12B 1.393(5)
C12B C13B 1.379(5)
C13B C14B 1.371(6)
C14B C15B 1.376(5)
C15B C16B 1.384(5)
C17B C18B 1.383(4)
C17B C22B 1.390(4)
C18B C19B 1.385(4)
C19B C20B 1.391(5)
C20B C21B 1.368(5)
C21B C22B 1.396(4)
C31B C32B 1.520(5)
C32B C33B 1.527(6)
C33B C34B 1.519(5)
C34B C35B 1.517(5)
C51B C52B 1.381(5)
C51B C56B 1.382(5)
C52B C53B 1.386(5)
C53B C54B 1.381(6)
C54B C55B 1.370(6)
C55B C56B 1.401(5)
C57B C62B 1.376(4)
C57B C58B 1.404(4)
C58B C59B 1.386(5)
C59B C60B 1.370(5)
C60B C61B 1.381(5)
C61B C62B 1.392(4)
N1 C2N 1.492(5)
C1N C2N 1.525(6)
C2N C3N 1.510(5)
C3N C4N 1.505(6)
N2 C6N 1.4803(11)
C5N C6N 1.5005(11)
C6N C7N 1.5008(11)
C7N C8N 1.4999(11)
N3 C10N 1.4801(11)
C9N C10N 1.5001(11)
C10N C11N 1.4999(11)
C11N C12N 1.4998(12)
N4 C14N 1.4799(11)
C13N C14N 1.4997(11)
C14N C15N 1.5000(12)
C15N C16N 1.5001(11)

loop_
_geom_hbond_atom_site_label_D
_geom_hbond_atom_site_label_H
_geom_hbond_atom_site_label_A
_geom_hbond_distance_DH
_geom_hbond_distance_HA
_geom_hbond_distance_DA
_geom_hbond_angle_DHA
O1A H1A O2A 0.84 1.80 2.632(3) 173.0
O1B H1B O2B 0.84 1.85 2.676(3) 169.2
O2A H3A N1 0.84 1.88 2.667(4) 155.9
O2B H3B N2 0.84 1.92 2.755(7) 178.5
O2B H3B N3 0.84 2.09 2.919(14) 169.9
O2B H3B N4 0.84 1.83 2.66(3) 172.3

loop_
_geom_torsion_atom_site_label_1
_geom_torsion_atom_site_label_2
_geom_torsion_atom_site_label_3
_geom_torsion_atom_site_label_4
_geom_torsion
O1A C1A C11A C12A -26.2(4)
O1B C1B C11B C12B -11.6(4)
O1A C1A C17A C18A -56.3(3)
O1B C1B C17B C18B -61.8(3)
O2A C5A C51A C52A -7.8(4)
O2B C5B C51B C52B -10.9(4)
O2A C5A C57A C58A -69.9(3)
O2B C5B C57B C58B -57.4(3)
O3A C3A C35A C34A -175.5(2)
O3B C3B C35B C34B -176.3(3)
C1N C2N C3N C4N -179.5(4)
C5N C6N C7N C8N 165.4(7)
C9N C10N C11N C12N 52.5(12)
C13N C14N C15N C16N -132(2)
